data_4086611
loop_
_publ_author_name
'Kuzutani, Takuya'
'Torihata, Yushi'
'Suzuki, Hiroharu'
'Takao, Toshiro'

_publ_section_title
;
 Synthesis of a Heterometallic Trinuclear Cluster of Ruthenium and
 Platinum with a Linear Alignment
;
_journal_issue 15
_journal_name_full Organometallics
_journal_page_first 2543
_journal_paper_doi 10.1021/acs.organomet.6b00449
_journal_volume 35
_journal_year 2016
_chemical_formula_sum 'C40 H82 P2 Pt Ru2 Si'
_chemical_formula_weight 1050.31
_space_group_crystal_system triclinic
_space_group_IT_number 2
_space_group_name_Hall '-P 1'
_space_group_name_H-M_alt 'P -1'
_symmetry_space_group_name_Hall '-P 1'
_symmetry_space_group_name_H-M 'P -1'
_atom_sites_solution_hydrogens mixed
_audit_creation_method SHELXL-2014/7
_cell_angle_alpha 80.683(3)
_cell_angle_beta 86.502(3)
_cell_angle_gamma 68.193(3)
_cell_formula_units_Z 2
_cell_length_a 9.1517(9)
_cell_length_b 10.8990(10)
_cell_length_c 24.433(2)
_cell_measurement_reflns_used 22109
_cell_measurement_temperature 123(2)
_cell_measurement_theta_max 27.480
_cell_measurement_theta_min 3.003
_cell_volume 2232.8(4)
_computing_cell_refinement 'RAPID AUTO (Rigaku, 2006)'
_computing_data_collection 'RAPID AUTO (Rigaku, 2006)'
_computing_data_reduction 'RAPID AUTO (Rigaku, 2006)'
_computing_molecular_graphics 'ORTEX (P.McArdle, 1995)'
_computing_publication_material 'SHELXL-2014/7 (Sheldrick, 2014)'
_computing_structure_refinement 'SHELXL-2014/7 (Sheldrick, 2014)'
_computing_structure_solution 'SHELXT-2014/5 (Sheldrick, 2014)'
_diffrn_ambient_temperature 123(2)
_diffrn_detector_area_resol_mean 10
_diffrn_measured_fraction_theta_full 0.993
_diffrn_measured_fraction_theta_max 0.986
_diffrn_measurement_device_type 'Rigaku R-AXIS RAPID Imaging Plate'
_diffrn_measurement_method \w
_diffrn_radiation_type MoK\a
_diffrn_radiation_wavelength 0.71069
_diffrn_reflns_av_R_equivalents 0.0362
_diffrn_reflns_av_unetI/netI 0.0495
_diffrn_reflns_Laue_measured_fraction_full 0.993
_diffrn_reflns_Laue_measured_fraction_max 0.986
_diffrn_reflns_limit_h_max 11
_diffrn_reflns_limit_h_min -11
_diffrn_reflns_limit_k_max 14
_diffrn_reflns_limit_k_min -11
_diffrn_reflns_limit_l_max 31
_diffrn_reflns_limit_l_min -31
_diffrn_reflns_number 21998
_diffrn_reflns_point_group_measured_fraction_full 0.993
_diffrn_reflns_point_group_measured_fraction_max 0.986
_diffrn_reflns_theta_full 25.240
_diffrn_reflns_theta_max 27.480
_diffrn_reflns_theta_min 3.003
_diffrn_source 'Rigaku Rotating Anode Ultrax18'
_exptl_absorpt_coefficient_mu 3.916
_exptl_absorpt_correction_T_max 1.0000
_exptl_absorpt_correction_T_min 0.7699
_exptl_absorpt_correction_type numerical
_exptl_absorpt_process_details 'NUMABS (T. Higashi, 1999)'
_exptl_crystal_colour orange
_exptl_crystal_density_diffrn 1.562
_exptl_crystal_density_meas ?
_exptl_crystal_description platelet
_exptl_crystal_F_000 1064
_exptl_crystal_size_max 0.131
_exptl_crystal_size_mid 0.087
_exptl_crystal_size_min 0.030
_refine_diff_density_max 0.968
_refine_diff_density_min -0.950
_refine_diff_density_rms 0.111
_refine_ls_extinction_method none
_refine_ls_goodness_of_fit_ref 1.028
_refine_ls_hydrogen_treatment mixed
_refine_ls_matrix_type full
_refine_ls_number_parameters 479
_refine_ls_number_reflns 10102
_refine_ls_number_restraints 0
_refine_ls_restrained_S_all 1.028
_refine_ls_R_factor_all 0.0393
_refine_ls_R_factor_gt 0.0279
_refine_ls_shift/su_max 0.006
_refine_ls_shift/su_mean 0.000
_refine_ls_structure_factor_coef Fsqd
_refine_ls_weighting_details 'w=1/[\s^2^(Fo^2^)+(0.0085P)^2^+0.8368P] where P=(Fo^2^+2Fc^2^)/3'
_refine_ls_weighting_scheme calc
_refine_ls_wR_factor_gt 0.0451
_refine_ls_wR_factor_ref 0.0481
_reflns_Friedel_coverage 0.000
_reflns_number_gt 8500
_reflns_number_total 10102
_reflns_threshold_expression 'I > 2\s(I)'
_cod_data_source_file om6b00449_si_002.cif
_cod_data_source_block 10
_cod_depositor_comments
;
The following automatic conversions were performed:

'_exptl_absorpt_correction_type' value 'Numerical' changed to
'numerical' according to
/usr/data/users/saulius/crontab/automatic-downloads/rss-feeds/ACS/lib/dictionaries/cif_core.dic
dictionary named 'cif_core.dic' version 2.4.2 from 2011-04-26.

'_exptl_crystal_density_meas' value 'not measured' was changed to '?'
- the value is perceived as not measured.

Automatic conversion script
Id: cif_fix_values 4268 2015-11-12 08:31:59Z antanas 

 Adding full bibliography for 4086605--4086611.cif.
;
_cod_database_code 4086611
_shelx_shelxl_version_number 2014/7
_shelx_space_group_comment
;
The symmetry employed for this shelxl refinement is uniquely defined
by the following loop, which should always be used as a source of
symmetry information in preference to the above space-group names.
They are only intended as comments.
;
_shelx_estimated_absorpt_t_min 0.628
_shelx_estimated_absorpt_t_max 0.892

loop_
_space_group_symop_operation_xyz
'x, y, z'
'-x, -y, -z'

loop_
_atom_site_label
_atom_site_type_symbol
_atom_site_fract_x
_atom_site_fract_y
_atom_site_fract_z
_atom_site_U_iso_or_equiv
_atom_site_adp_type
_atom_site_occupancy
_atom_site_site_symmetry_order
_atom_site_calc_flag
_atom_site_refinement_flags_posn
_atom_site_refinement_flags_adp
Pt1 Pt 0.69673(2) 0.61181(2) 0.74143(2) 0.01837(4) Uani 1 1 d . .
Ru1 Ru 0.75773(3) 0.70442(2) 0.84099(2) 0.01532(5) Uani 1 1 d . .
Ru2 Ru 0.73436(4) 0.69634(3) 0.62208(2) 0.02805(7) Uani 1 1 d . .
Si1 Si 0.70126(10) 0.49681(8) 0.82755(3) 0.01790(17) Uani 1 1 d . .
C37 C 0.8661(4) 0.3348(3) 0.85314(14) 0.0241(7) Uani 1 1 d . .
H37A H 0.958(4) 0.347(3) 0.8437(14) 0.031(10) Uiso 1 1 d . .
H37B H 0.858(4) 0.273(3) 0.8334(13) 0.025(9) Uiso 1 1 d . .
C38 C 0.8679(5) 0.2854(4) 0.91566(13) 0.0342(8) Uani 1 1 d . .
H38A H 0.9652 0.2083 0.9254 0.051 Uiso 1 1 calc R U
H38B H 0.7771 0.2592 0.9254 0.051 Uiso 1 1 calc R U
H38C H 0.8626 0.3573 0.9361 0.051 Uiso 1 1 calc R U
C39 C 0.5173(4) 0.4680(3) 0.85768(14) 0.0247(7) Uani 1 1 d . .
H39A H 0.432(4) 0.537(3) 0.8391(13) 0.026(9) Uiso 1 1 d . .
H39B H 0.507(4) 0.482(3) 0.8959(14) 0.033(10) Uiso 1 1 d . .
C40 C 0.5109(5) 0.3304(3) 0.85414(16) 0.0363(9) Uani 1 1 d . .
H40A H 0.4073 0.3295 0.8664 0.054 Uiso 1 1 calc R U
H40B H 0.5926 0.2610 0.8780 0.054 Uiso 1 1 calc R U
H40C H 0.5289 0.3129 0.8157 0.054 Uiso 1 1 calc R U
P1 P 0.51917(10) 0.85118(8) 0.86700(3) 0.02097(17) Uani 1 1 d . .
P2 P 0.69603(11) 0.50655(8) 0.66969(3) 0.02209(18) Uani 1 1 d . .
C1 C 1.0143(4) 0.6409(3) 0.82096(12) 0.0206(7) Uani 1 1 d . .
C2 C 0.9961(4) 0.6261(3) 0.87934(12) 0.0212(7) Uani 1 1 d . .
C3 C 0.9061(4) 0.7554(3) 0.89479(12) 0.0206(7) Uani 1 1 d . .
C4 C 0.8762(4) 0.8493(3) 0.84461(14) 0.0245(7) Uani 1 1 d . .
C5 C 0.9399(4) 0.7787(3) 0.79951(12) 0.0232(7) Uani 1 1 d . .
C6 C 1.1145(4) 0.5371(3) 0.78675(14) 0.0312(8) Uani 1 1 d . .
H6A H 1.0637 0.5516 0.7509 0.047 Uiso 1 1 calc R U
H6B H 1.1270 0.4479 0.8063 0.047 Uiso 1 1 calc R U
H6C H 1.2181 0.5443 0.7808 0.047 Uiso 1 1 calc R U
C7 C 1.0738(4) 0.5021(3) 0.91955(14) 0.0315(8) Uani 1 1 d . .
H7A H 1.0046 0.4993 0.9516 0.047 Uiso 1 1 calc R U
H7B H 1.1735 0.5024 0.9320 0.047 Uiso 1 1 calc R U
H7C H 1.0943 0.4234 0.9014 0.047 Uiso 1 1 calc R U
C8 C 0.8774(4) 0.7903(4) 0.95242(13) 0.0305(8) Uani 1 1 d . .
H8A H 0.7737 0.8613 0.9541 0.046 Uiso 1 1 calc R U
H8B H 0.9588 0.8213 0.9621 0.046 Uiso 1 1 calc R U
H8C H 0.8807 0.7111 0.9787 0.046 Uiso 1 1 calc R U
C9 C 0.8140(4) 0.9990(3) 0.84251(17) 0.0374(9) Uani 1 1 d . .
H9A H 0.7347 1.0244 0.8716 0.056 Uiso 1 1 calc R U
H9B H 0.7661 1.0423 0.8062 0.056 Uiso 1 1 calc R U
H9C H 0.9007 1.0277 0.8484 0.056 Uiso 1 1 calc R U
C10 C 0.9430(5) 0.8402(4) 0.74001(13) 0.0364(9) Uani 1 1 d . .
H10A H 0.9284 0.7823 0.7158 0.055 Uiso 1 1 calc R U
H10B H 1.0445 0.8502 0.7319 0.055 Uiso 1 1 calc R U
H10C H 0.8580 0.9281 0.7336 0.055 Uiso 1 1 calc R U
C11 C 0.8015(6) 0.8132(4) 0.55163(15) 0.0513(12) Uani 1 1 d . .
C12 C 0.7029(8) 0.9033(4) 0.58661(16) 0.0637(17) Uani 1 1 d . .
C13 C 0.5484(7) 0.8980(4) 0.58609(16) 0.0662(16) Uani 1 1 d . .
C14 C 0.5522(6) 0.8082(4) 0.55000(15) 0.0456(11) Uani 1 1 d . .
C15 C 0.7058(5) 0.7519(4) 0.53087(13) 0.0397(10) Uani 1 1 d . .
C16 C 0.9670(8) 0.7951(7) 0.5349(2) 0.093(2) Uani 1 1 d . .
H16A H 1.0210 0.7052 0.5253 0.140 Uiso 1 1 calc R U
H16B H 1.0220 0.8067 0.5657 0.140 Uiso 1 1 calc R U
H16C H 0.9667 0.8617 0.5027 0.140 Uiso 1 1 calc R U
C17 C 0.7459(10) 1.0017(5) 0.6130(2) 0.128(3) Uani 1 1 d . .
H17A H 0.6843 1.0199 0.6470 0.192 Uiso 1 1 calc R U
H17B H 0.7228 1.0852 0.5871 0.192 Uiso 1 1 calc R U
H17C H 0.8583 0.9638 0.6220 0.192 Uiso 1 1 calc R U
C18 C 0.4025(9) 0.9869(6) 0.6122(2) 0.121(3) Uani 1 1 d . .
H18A H 0.4320 1.0345 0.6377 0.181 Uiso 1 1 calc R U
H18B H 0.3469 0.9324 0.6327 0.181 Uiso 1 1 calc R U
H18C H 0.3337 1.0517 0.5831 0.181 Uiso 1 1 calc R U
C19 C 0.4080(6) 0.7965(6) 0.5279(2) 0.0816(18) Uani 1 1 d . .
H19A H 0.3406 0.7813 0.5589 0.122 Uiso 1 1 calc R U
H19B H 0.4402 0.7213 0.5069 0.122 Uiso 1 1 calc R U
H19C H 0.3496 0.8793 0.5035 0.122 Uiso 1 1 calc R U
C20 C 0.7563(6) 0.6581(4) 0.48815(15) 0.0602(14) Uani 1 1 d . .
H20A H 0.8715 0.6179 0.4872 0.090 Uiso 1 1 calc R U
H20B H 0.7171 0.7081 0.4516 0.090 Uiso 1 1 calc R U
H20C H 0.7131 0.5875 0.4980 0.090 Uiso 1 1 calc R U
C21 C 0.3728(4) 0.9592(3) 0.81115(14) 0.0287(8) Uani 1 1 d . .
C22 C 0.2338(5) 1.0721(4) 0.83231(18) 0.0468(11) Uani 1 1 d . .
H22A H 0.2738 1.1254 0.8516 0.070 Uiso 1 1 calc R U
H22B H 0.1703 1.0335 0.8580 0.070 Uiso 1 1 calc R U
H22C H 0.1687 1.1295 0.8008 0.070 Uiso 1 1 calc R U
C23 C 0.4615(5) 1.0257(4) 0.76957(15) 0.0394(9) Uani 1 1 d . .
H23A H 0.5010 1.0804 0.7881 0.059 Uiso 1 1 calc R U
H23B H 0.3905 1.0825 0.7394 0.059 Uiso 1 1 calc R U
H23C H 0.5502 0.9569 0.7543 0.059 Uiso 1 1 calc R U
C24 C 0.3111(4) 0.8739(4) 0.78177(16) 0.0393(9) Uani 1 1 d . .
H24A H 0.2446 0.8385 0.8073 0.059 Uiso 1 1 calc R U
H24B H 0.4001 0.7996 0.7699 0.059 Uiso 1 1 calc R U
H24C H 0.2492 0.9292 0.7493 0.059 Uiso 1 1 calc R U
C25 C 0.4115(4) 0.8091(3) 0.93201(14) 0.0288(8) Uani 1 1 d . .
C26 C 0.3435(5) 0.9308(4) 0.96368(16) 0.0451(10) Uani 1 1 d . .
H26A H 0.4285 0.9590 0.9721 0.068 Uiso 1 1 calc R U
H26B H 0.2947 0.9056 0.9983 0.068 Uiso 1 1 calc R U
H26C H 0.2642 1.0046 0.9406 0.068 Uiso 1 1 calc R U
C27 C 0.5284(5) 0.6955(4) 0.97066(14) 0.0395(9) Uani 1 1 d . .
H27A H 0.6172 0.7202 0.9779 0.059 Uiso 1 1 calc R U
H27B H 0.5669 0.6143 0.9532 0.059 Uiso 1 1 calc R U
H27C H 0.4761 0.6788 1.0057 0.059 Uiso 1 1 calc R U
C28 C 0.2778(4) 0.7648(4) 0.91987(16) 0.0383(9) Uani 1 1 d . .
H28A H 0.1942 0.8403 0.8993 0.058 Uiso 1 1 calc R U
H28B H 0.2354 0.7337 0.9549 0.058 Uiso 1 1 calc R U
H28C H 0.3183 0.6919 0.8976 0.058 Uiso 1 1 calc R U
C29 C 0.8626(4) 0.3402(3) 0.66609(13) 0.0291(8) Uani 1 1 d . .
C30 C 0.8914(5) 0.3078(4) 0.60700(15) 0.0465(11) Uani 1 1 d . .
H30A H 0.7998 0.2943 0.5942 0.070 Uiso 1 1 calc R U
H30B H 0.9848 0.2262 0.6063 0.070 Uiso 1 1 calc R U
H30C H 0.9080 0.3821 0.5825 0.070 Uiso 1 1 calc R U
C31 C 1.0106(5) 0.3498(4) 0.68714(17) 0.0424(10) Uani 1 1 d . .
H31A H 0.9931 0.3707 0.7251 0.064 Uiso 1 1 calc R U
H31B H 1.0355 0.4207 0.6631 0.064 Uiso 1 1 calc R U
H31C H 1.0986 0.2644 0.6868 0.064 Uiso 1 1 calc R U
C32 C 0.8355(5) 0.2248(4) 0.70386(17) 0.0454(10) Uani 1 1 d . .
H32A H 0.7989 0.2514 0.7402 0.068 Uiso 1 1 calc R U
H32B H 0.9343 0.1470 0.7083 0.068 Uiso 1 1 calc R U
H32C H 0.7559 0.2018 0.6874 0.068 Uiso 1 1 calc R U
C33 C 0.5010(4) 0.4915(4) 0.65674(15) 0.0342(9) Uani 1 1 d . .
C34 C 0.4606(6) 0.3879(5) 0.6974(2) 0.0621(13) Uani 1 1 d . .
H34A H 0.5293 0.2981 0.6908 0.093 Uiso 1 1 calc R U
H34B H 0.3506 0.3995 0.6924 0.093 Uiso 1 1 calc R U
H34C H 0.4759 0.3990 0.7354 0.093 Uiso 1 1 calc R U
C35 C 0.4919(5) 0.4666(5) 0.59741(18) 0.0641(15) Uani 1 1 d . .
H35A H 0.5298 0.5270 0.5716 0.096 Uiso 1 1 calc R U
H35B H 0.3825 0.4833 0.5886 0.096 Uiso 1 1 calc R U
H35C H 0.5575 0.3738 0.5941 0.096 Uiso 1 1 calc R U
C36 C 0.3761(5) 0.6269(4) 0.66506(16) 0.0424(10) Uani 1 1 d . .
H36A H 0.4003 0.6984 0.6413 0.064 Uiso 1 1 calc R U
H36B H 0.3756 0.6390 0.7040 0.064 Uiso 1 1 calc R U
H36C H 0.2724 0.6299 0.6553 0.064 Uiso 1 1 calc R U
H1 H 0.541(4) 0.951(3) 0.8844(12) 0.028(9) Uiso 1 1 d . .
H2 H 0.718(4) 0.583(3) 0.8770(12) 0.026(8) Uiso 1 1 d . .
H3 H 0.686(4) 0.743(3) 0.7753(14) 0.044(10) Uiso 1 1 d . .
H4 H 0.689(4) 0.746(3) 0.6831(13) 0.034(9) Uiso 1 1 d . .
H5 H 0.890(4) 0.665(3) 0.6507(14) 0.040(10) Uiso 1 1 d . .
H6 H 0.878(5) 0.573(4) 0.6124(16) 0.061(12) Uiso 1 1 d . .

loop_
_atom_site_aniso_label
_atom_site_aniso_U_11
_atom_site_aniso_U_22
_atom_site_aniso_U_33
_atom_site_aniso_U_23
_atom_site_aniso_U_13
_atom_site_aniso_U_12
Pt1 0.02366(7) 0.01637(6) 0.01558(6) -0.00199(4) -0.00200(5) -0.00780(5)
Ru1 0.01556(13) 0.01464(12) 0.01589(11) -0.00201(9) -0.00131(9) -0.00560(10)
Ru2 0.04764(19) 0.02314(14) 0.01678(12) 0.00067(10) -0.00326(12) -0.01790(14)
Si1 0.0207(5) 0.0153(4) 0.0176(4) -0.0015(3) 0.0008(3) -0.0070(4)
C37 0.026(2) 0.0186(16) 0.0270(17) -0.0024(14) -0.0013(15) -0.0076(15)
C38 0.039(2) 0.035(2) 0.0277(17) 0.0054(15) -0.0054(16) -0.0163(18)
C39 0.0251(19) 0.0236(17) 0.0278(17) -0.0036(14) -0.0005(15) -0.0119(16)
C40 0.034(2) 0.0288(19) 0.050(2) -0.0044(17) 0.0023(18) -0.0170(17)
P1 0.0183(4) 0.0199(4) 0.0252(4) -0.0069(3) 0.0000(3) -0.0062(3)
P2 0.0318(5) 0.0202(4) 0.0170(4) -0.0042(3) 0.0000(3) -0.0121(4)
C1 0.0170(17) 0.0284(17) 0.0197(14) -0.0051(13) 0.0002(12) -0.0115(14)
C2 0.0153(16) 0.0226(16) 0.0236(15) -0.0018(13) -0.0023(13) -0.0049(14)
C3 0.0176(17) 0.0238(16) 0.0224(15) -0.0072(13) -0.0031(13) -0.0079(14)
C4 0.0222(18) 0.0208(16) 0.0364(18) -0.0059(14) -0.0022(14) -0.0137(14)
C5 0.0218(18) 0.0285(17) 0.0227(15) 0.0003(14) -0.0043(13) -0.0143(15)
C6 0.0218(19) 0.042(2) 0.0335(18) -0.0178(17) 0.0074(15) -0.0123(16)
C7 0.028(2) 0.0323(19) 0.0293(17) 0.0021(15) -0.0097(15) -0.0071(16)
C8 0.0242(19) 0.043(2) 0.0300(18) -0.0158(16) -0.0013(15) -0.0144(17)
C9 0.034(2) 0.0225(18) 0.060(2) -0.0083(17) -0.0070(19) -0.0125(17)
C10 0.047(2) 0.046(2) 0.0249(17) 0.0067(16) -0.0023(16) -0.031(2)
C11 0.095(4) 0.058(3) 0.0219(18) 0.0103(18) -0.008(2) -0.057(3)
C12 0.143(6) 0.028(2) 0.026(2) 0.0083(17) -0.025(3) -0.039(3)
C13 0.110(5) 0.033(2) 0.026(2) 0.0072(18) -0.009(3) 0.003(3)
C14 0.065(3) 0.040(2) 0.0263(19) 0.0153(17) -0.011(2) -0.019(2)
C15 0.073(3) 0.043(2) 0.0147(15) 0.0019(15) -0.0036(18) -0.036(2)
C16 0.119(6) 0.146(6) 0.053(3) 0.017(3) -0.001(3) -0.106(5)
C17 0.311(11) 0.052(3) 0.050(3) 0.024(2) -0.078(5) -0.101(5)
C18 0.163(7) 0.061(4) 0.061(3) 0.004(3) -0.001(4) 0.042(4)
C19 0.074(4) 0.110(5) 0.051(3) 0.036(3) -0.032(3) -0.037(4)
C20 0.108(4) 0.061(3) 0.0245(19) -0.009(2) 0.007(2) -0.047(3)
C21 0.0215(18) 0.0243(17) 0.0345(18) -0.0046(15) -0.0070(15) -0.0006(15)
C22 0.030(2) 0.038(2) 0.061(3) -0.014(2) -0.004(2) 0.0027(18)
C23 0.038(2) 0.033(2) 0.037(2) 0.0058(16) -0.0064(17) -0.0045(18)
C24 0.030(2) 0.041(2) 0.045(2) -0.0057(18) -0.0126(17) -0.0089(18)
C25 0.0241(19) 0.0329(19) 0.0324(17) -0.0144(15) 0.0081(14) -0.0111(16)
C26 0.053(3) 0.048(2) 0.042(2) -0.025(2) 0.0183(19) -0.022(2)
C27 0.041(2) 0.048(2) 0.0283(18) -0.0061(17) 0.0102(17) -0.017(2)
C28 0.029(2) 0.044(2) 0.047(2) -0.0148(19) 0.0133(17) -0.0176(18)
C29 0.036(2) 0.0223(17) 0.0290(17) -0.0083(14) 0.0056(15) -0.0100(16)
C30 0.059(3) 0.043(2) 0.036(2) -0.0172(19) 0.009(2) -0.012(2)
C31 0.038(2) 0.0262(19) 0.056(2) -0.0076(18) -0.004(2) -0.0030(18)
C32 0.060(3) 0.0219(19) 0.050(2) -0.0017(17) 0.004(2) -0.012(2)
C33 0.035(2) 0.040(2) 0.0355(19) -0.0117(17) -0.0039(16) -0.0195(18)
C34 0.054(3) 0.061(3) 0.086(4) -0.006(3) 0.004(3) -0.040(3)
C35 0.049(3) 0.102(4) 0.054(3) -0.044(3) -0.005(2) -0.028(3)
C36 0.031(2) 0.055(3) 0.042(2) -0.013(2) 0.0017(17) -0.015(2)

loop_
_atom_type_symbol
_atom_type_description
_atom_type_scat_dispersion_real
_atom_type_scat_dispersion_imag
_atom_type_scat_source
C C 0.0033 0.0016 'International Tables Vol C Tables 4.2.6.8 and 6.1.1.4'
H H 0.0000 0.0000 'International Tables Vol C Tables 4.2.6.8 and 6.1.1.4'
P P 0.1023 0.0942 'International Tables Vol C Tables 4.2.6.8 and 6.1.1.4'
Si Si 0.0817 0.0704 'International Tables Vol C Tables 4.2.6.8 and 6.1.1.4'
Pt Pt -1.7033 8.3905 'International Tables Vol C Tables 4.2.6.8 and 6.1.1.4'
Ru Ru -1.2594 0.8363 'International Tables Vol C Tables 4.2.6.8 and 6.1.1.4'

loop_
_geom_angle_atom_site_label_1
_geom_angle_atom_site_label_2
_geom_angle_atom_site_label_3
_geom_angle
P2 Pt1 Si1 116.98(3)
P2 Pt1 Ru1 168.45(2)
Si1 Pt1 Ru1 57.60(2)
P2 Pt1 Ru2 51.28(2)
Si1 Pt1 Ru2 166.00(2)
Ru1 Pt1 Ru2 132.099(10)
P2 Pt1 H3 157.6(12)
Si1 Pt1 H3 85.2(12)
Ru1 Pt1 H3 30.8(12)
Ru2 Pt1 H3 107.1(12)
P2 Pt1 H4 80.2(9)
Si1 Pt1 H4 162.8(9)
Ru1 Pt1 H4 105.7(9)
Ru2 Pt1 H4 30.3(9)
H3 Pt1 H4 77.6(15)
C3 Ru1 C2 37.89(10)
C3 Ru1 C1 62.91(11)
C2 Ru1 C1 36.98(11)
C3 Ru1 C5 62.73(11)
C2 Ru1 C5 61.90(11)
C1 Ru1 C5 37.11(11)
C3 Ru1 C4 37.55(11)
C2 Ru1 C4 62.07(11)
C1 Ru1 C4 61.91(11)
C5 Ru1 C4 36.95(11)
C3 Ru1 P1 96.87(8)
C2 Ru1 P1 131.95(8)
C1 Ru1 P1 154.21(8)
C5 Ru1 P1 120.82(9)
C4 Ru1 P1 92.30(9)
C3 Ru1 Si1 137.80(8)
C2 Ru1 Si1 105.60(8)
C1 Ru1 Si1 101.46(8)
C5 Ru1 Si1 128.64(8)
C4 Ru1 Si1 163.36(9)
P1 Ru1 Si1 104.33(3)
C3 Ru1 Pt1 153.60(8)
C2 Ru1 Pt1 121.77(7)
C1 Ru1 Pt1 91.20(7)
C5 Ru1 Pt1 93.87(7)
C4 Ru1 Pt1 126.93(9)
P1 Ru1 Pt1 106.20(2)
Si1 Ru1 Pt1 47.914(18)
C3 Ru1 H2 105.9(10)
C2 Ru1 H2 90.5(11)
C1 Ru1 H2 111.0(11)
C5 Ru1 H2 148.1(11)
C4 Ru1 H2 143.3(10)
P1 Ru1 H2 89.1(11)
Si1 Ru1 H2 39.9(10)
Pt1 Ru1 H2 87.4(10)
C3 Ru1 H3 141.4(13)
C2 Ru1 H3 135.8(13)
C1 Ru1 H3 98.8(13)
C5 Ru1 H3 82.1(13)
C4 Ru1 H3 104.2(12)
P1 Ru1 H3 87.4(12)
Si1 Ru1 H3 76.4(12)
Pt1 Ru1 H3 31.4(11)
H2 Ru1 H3 112.5(16)
C11 Ru2 C12 38.05(18)
C11 Ru2 C15 38.28(14)
C12 Ru2 C15 62.63(13)
C11 Ru2 C13 62.3(2)
C12 Ru2 C13 37.2(2)
C15 Ru2 C13 60.55(15)
C11 Ru2 P2 154.95(11)
C12 Ru2 P2 163.60(18)
C15 Ru2 P2 121.92(9)
C13 Ru2 P2 128.51(17)
C11 Ru2 C14 61.21(16)
C12 Ru2 C14 60.64(16)
C15 Ru2 C14 35.40(15)
C13 Ru2 C14 35.30(15)
P2 Ru2 C14 112.75(11)
C11 Ru2 Pt1 154.39(9)
C12 Ru2 Pt1 122.99(11)
C15 Ru2 Pt1 165.42(11)
C13 Ru2 Pt1 114.54(12)
P2 Ru2 Pt1 48.571(18)
C14 Ru2 Pt1 132.56(12)
C11 Ru2 H4 123.2(12)
C12 Ru2 H4 88.4(12)
C15 Ru2 H4 146.8(11)
C13 Ru2 H4 86.6(11)
P2 Ru2 H4 81.6(12)
C14 Ru2 H4 117.2(11)
Pt1 Ru2 H4 34.6(11)
C11 Ru2 H5 90.8(14)
C12 Ru2 H5 95.7(13)
C15 Ru2 H5 122.1(14)
C13 Ru2 H5 130.1(13)
P2 Ru2 H5 94.1(13)
C14 Ru2 H5 151.8(14)
Pt1 Ru2 H5 72.0(13)
H4 Ru2 H5 73.9(17)
C11 Ru2 H6 90.1(16)
C12 Ru2 H6 124.9(16)
C15 Ru2 H6 88.6(15)
C13 Ru2 H6 148.6(15)
P2 Ru2 H6 71.5(16)
C14 Ru2 H6 119.4(14)
Pt1 Ru2 H6 96.9(15)
H4 Ru2 H6 123.0(18)
H5 Ru2 H6 59.6(17)
C37 Si1 C39 103.43(16)
C37 Si1 Pt1 123.04(12)
C39 Si1 Pt1 120.34(11)
C37 Si1 Ru1 112.97(11)
C39 Si1 Ru1 121.57(10)
Pt1 Si1 Ru1 74.48(3)
C37 Si1 H2 96.9(10)
C39 Si1 H2 95.8(11)
Pt1 Si1 H2 111.7(11)
Ru1 Si1 H2 37.8(11)
C38 C37 Si1 116.0(2)
C38 C37 H37A 109(2)
Si1 C37 H37A 107(2)
C38 C37 H37B 111(2)
Si1 C37 H37B 106(2)
H37A C37 H37B 108(3)
C37 C38 H38A 109.5
C37 C38 H38B 109.5
H38A C38 H38B 109.5
C37 C38 H38C 109.5
H38A C38 H38C 109.5
H38B C38 H38C 109.5
C40 C39 Si1 115.9(2)
C40 C39 H39A 111.1(19)
Si1 C39 H39A 106(2)
C40 C39 H39B 109(2)
Si1 C39 H39B 109(2)
H39A C39 H39B 106(3)
C39 C40 H40A 109.5
C39 C40 H40B 109.5
H40A C40 H40B 109.5
C39 C40 H40C 109.5
H40A C40 H40C 109.5
H40B C40 H40C 109.5
C21 P1 C25 110.08(16)
C21 P1 Ru1 118.68(11)
C25 P1 Ru1 122.17(11)
C21 P1 H1 95.4(13)
C25 P1 H1 94.8(14)
Ru1 P1 H1 109.0(15)
C29 P2 C33 109.61(15)
C29 P2 Pt1 117.17(10)
C33 P2 Pt1 115.10(11)
C29 P2 Ru2 116.44(12)
C33 P2 Ru2 115.96(12)
Pt1 P2 Ru2 80.15(3)
C2 C1 C5 108.0(3)
C2 C1 C6 127.6(3)
C5 C1 C6 123.8(3)
C2 C1 Ru1 71.34(18)
C5 C1 Ru1 71.47(19)
C6 C1 Ru1 130.0(2)
C1 C2 C3 108.5(3)
C1 C2 C7 126.4(3)
C3 C2 C7 124.6(3)
C1 C2 Ru1 71.68(17)
C3 C2 Ru1 70.39(16)
C7 C2 Ru1 129.8(2)
C4 C3 C2 106.5(3)
C4 C3 C8 125.6(3)
C2 C3 C8 126.9(3)
C4 C3 Ru1 72.16(16)
C2 C3 Ru1 71.72(16)
C8 C3 Ru1 130.3(2)
C5 C4 C3 108.7(3)
C5 C4 C9 126.2(3)
C3 C4 C9 124.3(3)
C5 C4 Ru1 71.45(17)
C3 C4 Ru1 70.29(16)
C9 C4 Ru1 132.5(2)
C4 C5 C1 108.2(3)
C4 C5 C10 125.9(3)
C1 C5 C10 125.6(3)
C4 C5 Ru1 71.60(19)
C1 C5 Ru1 71.42(18)
C10 C5 Ru1 127.3(2)
C1 C6 H6A 109.5
C1 C6 H6B 109.5
H6A C6 H6B 109.5
C1 C6 H6C 109.5
H6A C6 H6C 109.5
H6B C6 H6C 109.5
C2 C7 H7A 109.5
C2 C7 H7B 109.5
H7A C7 H7B 109.5
C2 C7 H7C 109.5
H7A C7 H7C 109.5
H7B C7 H7C 109.5
C3 C8 H8A 109.5
C3 C8 H8B 109.5
H8A C8 H8B 109.5
C3 C8 H8C 109.5
H8A C8 H8C 109.5
H8B C8 H8C 109.5
C4 C9 H9A 109.5
C4 C9 H9B 109.5
H9A C9 H9B 109.5
C4 C9 H9C 109.5
H9A C9 H9C 109.5
H9B C9 H9C 109.5
C5 C10 H10A 109.5
C5 C10 H10B 109.5
H10A C10 H10B 109.5
C5 C10 H10C 109.5
H10A C10 H10C 109.5
H10B C10 H10C 109.5
C12 C11 C15 106.6(5)
C12 C11 C16 127.1(4)
C15 C11 C16 126.1(4)
C12 C11 Ru2 72.1(2)
C15 C11 Ru2 72.7(2)
C16 C11 Ru2 124.9(3)
C11 C12 C13 107.9(4)
C11 C12 C17 126.1(6)
C13 C12 C17 125.5(6)
C11 C12 Ru2 69.8(2)
C13 C12 Ru2 75.1(3)
C17 C12 Ru2 127.3(3)
C14 C13 C12 107.8(4)
C14 C13 C18 125.3(6)
C12 C13 C18 126.3(5)
C14 C13 Ru2 74.4(2)
C12 C13 Ru2 67.7(2)
C18 C13 Ru2 130.3(3)
C15 C14 C13 108.6(4)
C15 C14 C19 125.9(4)
C13 C14 C19 124.5(5)
C15 C14 Ru2 67.1(2)
C13 C14 Ru2 70.3(2)
C19 C14 Ru2 137.2(3)
C14 C15 C11 108.9(4)
C14 C15 C20 124.9(4)
C11 C15 C20 125.5(4)
C14 C15 Ru2 77.5(2)
C11 C15 Ru2 69.05(19)
C20 C15 Ru2 126.9(3)
C11 C16 H16A 109.5
C11 C16 H16B 109.5
H16A C16 H16B 109.5
C11 C16 H16C 109.5
H16A C16 H16C 109.5
H16B C16 H16C 109.5
C12 C17 H17A 109.5
C12 C17 H17B 109.5
H17A C17 H17B 109.5
C12 C17 H17C 109.5
H17A C17 H17C 109.5
H17B C17 H17C 109.5
C13 C18 H18A 109.5
C13 C18 H18B 109.5
H18A C18 H18B 109.5
C13 C18 H18C 109.5
H18A C18 H18C 109.5
H18B C18 H18C 109.5
C14 C19 H19A 109.5
C14 C19 H19B 109.5
H19A C19 H19B 109.5
C14 C19 H19C 109.5
H19A C19 H19C 109.5
H19B C19 H19C 109.5
C15 C20 H20A 109.5
C15 C20 H20B 109.5
H20A C20 H20B 109.5
C15 C20 H20C 109.5
H20A C20 H20C 109.5
H20B C20 H20C 109.5
C23 C21 C24 109.2(3)
C23 C21 C22 106.8(3)
C24 C21 C22 109.8(3)
C23 C21 P1 106.3(2)
C24 C21 P1 110.8(2)
C22 C21 P1 113.7(2)
C21 C22 H22A 109.5
C21 C22 H22B 109.5
H22A C22 H22B 109.5
C21 C22 H22C 109.5
H22A C22 H22C 109.5
H22B C22 H22C 109.5
C21 C23 H23A 109.5
C21 C23 H23B 109.5
H23A C23 H23B 109.5
C21 C23 H23C 109.5
H23A C23 H23C 109.5
H23B C23 H23C 109.5
C21 C24 H24A 109.5
C21 C24 H24B 109.5
H24A C24 H24B 109.5
C21 C24 H24C 109.5
H24A C24 H24C 109.5
H24B C24 H24C 109.5
C27 C25 C28 108.0(3)
C27 C25 C26 107.3(3)
C28 C25 C26 108.9(3)
C27 C25 P1 109.0(2)
C28 C25 P1 113.0(2)
C26 C25 P1 110.5(3)
C25 C26 H26A 109.5
C25 C26 H26B 109.5
H26A C26 H26B 109.5
C25 C26 H26C 109.5
H26A C26 H26C 109.5
H26B C26 H26C 109.5
C25 C27 H27A 109.5
C25 C27 H27B 109.5
H27A C27 H27B 109.5
C25 C27 H27C 109.5
H27A C27 H27C 109.5
H27B C27 H27C 109.5
C25 C28 H28A 109.5
C25 C28 H28B 109.5
H28A C28 H28B 109.5
C25 C28 H28C 109.5
H28A C28 H28C 109.5
H28B C28 H28C 109.5
C31 C29 C32 106.4(3)
C31 C29 C30 109.0(3)
C32 C29 C30 109.2(3)
C31 C29 P2 107.4(2)
C32 C29 P2 112.6(3)
C30 C29 P2 112.0(2)
C29 C30 H30A 109.5
C29 C30 H30B 109.5
H30A C30 H30B 109.5
C29 C30 H30C 109.5
H30A C30 H30C 109.5
H30B C30 H30C 109.5
C29 C31 H31A 109.5
C29 C31 H31B 109.5
H31A C31 H31B 109.5
C29 C31 H31C 109.5
H31A C31 H31C 109.5
H31B C31 H31C 109.5
C29 C32 H32A 109.5
C29 C32 H32B 109.5
H32A C32 H32B 109.5
C29 C32 H32C 109.5
H32A C32 H32C 109.5
H32B C32 H32C 109.5
C34 C33 C35 109.7(3)
C34 C33 C36 106.0(3)
C35 C33 C36 109.6(3)
C34 C33 P2 115.3(3)
C35 C33 P2 111.1(3)
C36 C33 P2 104.8(2)
C33 C34 H34A 109.5
C33 C34 H34B 109.5
H34A C34 H34B 109.5
C33 C34 H34C 109.5
H34A C34 H34C 109.5
H34B C34 H34C 109.5
C33 C35 H35A 109.5
C33 C35 H35B 109.5
H35A C35 H35B 109.5
C33 C35 H35C 109.5
H35A C35 H35C 109.5
H35B C35 H35C 109.5
C33 C36 H36A 109.5
C33 C36 H36B 109.5
H36A C36 H36B 109.5
C33 C36 H36C 109.5
H36A C36 H36C 109.5
H36B C36 H36C 109.5

loop_
_geom_bond_atom_site_label_1
_geom_bond_atom_site_label_2
_geom_bond_distance
Pt1 P2 2.2464(7)
Pt1 Si1 2.2623(9)
Pt1 Ru1 2.9373(3)
Pt1 Ru2 2.9520(4)
Pt1 H3 1.73(3)
Pt1 H4 1.85(3)
Ru1 C3 2.212(3)
Ru1 C2 2.230(3)
Ru1 C1 2.234(3)
Ru1 C5 2.235(3)
Ru1 C4 2.237(3)
Ru1 P1 2.3009(9)
Ru1 Si1 2.5739(8)
Ru1 H2 1.61(3)
Ru1 H3 1.70(3)
Ru2 C11 2.169(4)
Ru2 C12 2.199(4)
Ru2 C15 2.218(3)
Ru2 C13 2.297(4)
Ru2 P2 2.3378(9)
Ru2 C14 2.350(4)
Ru2 H4 1.64(3)
Ru2 H5 1.52(3)
Ru2 H6 1.53(4)
Si1 C37 1.888(3)
Si1 C39 1.908(4)
Si1 H2 1.69(3)
C37 C38 1.534(4)
C37 H37A 0.91(4)
C37 H37B 0.92(3)
C38 H38A 0.9800
C38 H38B 0.9800
C38 H38C 0.9800
C39 C40 1.539(4)
C39 H39A 0.93(3)
C39 H39B 0.96(3)
C40 H40A 0.9800
C40 H40B 0.9800
C40 H40C 0.9800
P1 C21 1.890(3)
P1 C25 1.901(4)
P1 H1 1.31(3)
P2 C29 1.897(3)
P2 C33 1.902(4)
C1 C2 1.416(4)
C1 C5 1.422(4)
C1 C6 1.504(4)
C2 C3 1.442(4)
C2 C7 1.496(4)
C3 C4 1.432(4)
C3 C8 1.500(4)
C4 C5 1.417(4)
C4 C9 1.509(4)
C5 C10 1.502(4)
C6 H6A 0.9800
C6 H6B 0.9800
C6 H6C 0.9800
C7 H7A 0.9800
C7 H7B 0.9800
C7 H7C 0.9800
C8 H8A 0.9800
C8 H8B 0.9800
C8 H8C 0.9800
C9 H9A 0.9800
C9 H9B 0.9800
C9 H9C 0.9800
C10 H10A 0.9800
C10 H10B 0.9800
C10 H10C 0.9800
C11 C12 1.424(7)
C11 C15 1.439(5)
C11 C16 1.493(7)
C12 C13 1.437(8)
C12 C17 1.514(6)
C13 C14 1.410(6)
C13 C18 1.504(8)
C14 C15 1.394(6)
C14 C19 1.511(6)
C15 C20 1.511(5)
C16 H16A 0.9800
C16 H16B 0.9800
C16 H16C 0.9800
C17 H17A 0.9800
C17 H17B 0.9800
C17 H17C 0.9800
C18 H18A 0.9800
C18 H18B 0.9800
C18 H18C 0.9800
C19 H19A 0.9800
C19 H19B 0.9800
C19 H19C 0.9800
C20 H20A 0.9800
C20 H20B 0.9800
C20 H20C 0.9800
C21 C23 1.521(5)
C21 C24 1.534(4)
C21 C22 1.537(5)
C22 H22A 0.9800
C22 H22B 0.9800
C22 H22C 0.9800
C23 H23A 0.9800
C23 H23B 0.9800
C23 H23C 0.9800
C24 H24A 0.9800
C24 H24B 0.9800
C24 H24C 0.9800
C25 C27 1.527(5)
C25 C28 1.532(5)
C25 C26 1.550(4)
C26 H26A 0.9800
C26 H26B 0.9800
C26 H26C 0.9800
C27 H27A 0.9800
C27 H27B 0.9800
C27 H27C 0.9800
C28 H28A 0.9800
C28 H28B 0.9800
C28 H28C 0.9800
C29 C31 1.523(5)
C29 C32 1.525(5)
C29 C30 1.526(5)
C30 H30A 0.9800
C30 H30B 0.9800
C30 H30C 0.9800
C31 H31A 0.9800
C31 H31B 0.9800
C31 H31C 0.9800
C32 H32A 0.9800
C32 H32B 0.9800
C32 H32C 0.9800
C33 C34 1.517(6)
C33 C35 1.530(5)
C33 C36 1.530(5)
C34 H34A 0.9800
C34 H34B 0.9800
C34 H34C 0.9800
C35 H35A 0.9800
C35 H35B 0.9800
C35 H35C 0.9800
C36 H36A 0.9800
C36 H36B 0.9800
C36 H36C 0.9800

loop_
_geom_torsion_atom_site_label_1
_geom_torsion_atom_site_label_2
_geom_torsion_atom_site_label_3
_geom_torsion_atom_site_label_4
_geom_torsion
C39 Si1 C37 C38 -51.3(3)
Pt1 Si1 C37 C38 167.9(2)
Ru1 Si1 C37 C38 82.0(3)
C5 C1 C2 C3 1.4(3)
C6 C1 C2 C3 172.4(3)
Ru1 C1 C2 C3 -61.1(2)
C5 C1 C2 C7 -171.1(3)
C6 C1 C2 C7 -0.1(5)
Ru1 C1 C2 C7 126.4(3)
C5 C1 C2 Ru1 62.4(2)
C6 C1 C2 Ru1 -126.6(3)
C1 C2 C3 C4 -2.4(3)
C7 C2 C3 C4 170.3(3)
Ru1 C2 C3 C4 -64.3(2)
C1 C2 C3 C8 -171.0(3)
C7 C2 C3 C8 1.7(5)
Ru1 C2 C3 C8 127.1(3)
C1 C2 C3 Ru1 61.9(2)
C7 C2 C3 Ru1 -125.4(3)
C2 C3 C4 C5 2.5(4)
C8 C3 C4 C5 171.3(3)
Ru1 C3 C4 C5 -61.5(2)
C2 C3 C4 C9 -167.4(3)
C8 C3 C4 C9 1.4(5)
Ru1 C3 C4 C9 128.7(3)
C2 C3 C4 Ru1 64.0(2)
C8 C3 C4 Ru1 -127.2(3)
C3 C4 C5 C1 -1.7(4)
C9 C4 C5 C1 167.9(3)
Ru1 C4 C5 C1 -62.4(2)
C3 C4 C5 C10 -176.0(3)
C9 C4 C5 C10 -6.4(5)
Ru1 C4 C5 C10 123.2(3)
C3 C4 C5 Ru1 60.7(2)
C9 C4 C5 Ru1 -129.6(3)
C2 C1 C5 C4 0.2(4)
C6 C1 C5 C4 -171.2(3)
Ru1 C1 C5 C4 62.5(2)
C2 C1 C5 C10 174.6(3)
C6 C1 C5 C10 3.1(5)
Ru1 C1 C5 C10 -123.1(3)
C2 C1 C5 Ru1 -62.4(2)
C6 C1 C5 Ru1 126.2(3)
C15 C11 C12 C13 -1.0(4)
C16 C11 C12 C13 173.4(4)
Ru2 C11 C12 C13 -66.0(3)
C15 C11 C12 C17 -173.0(4)
C16 C11 C12 C17 1.5(7)
Ru2 C11 C12 C17 122.0(4)
C15 C11 C12 Ru2 65.0(3)
C16 C11 C12 Ru2 -120.6(5)
C11 C12 C13 C14 -1.5(4)
C17 C12 C13 C14 170.5(4)
Ru2 C12 C13 C14 -64.1(3)
C11 C12 C13 C18 -173.0(4)
C17 C12 C13 C18 -1.0(7)
Ru2 C12 C13 C18 124.4(4)
C11 C12 C13 Ru2 62.6(3)
C17 C12 C13 Ru2 -125.4(4)
C12 C13 C14 C15 3.5(4)
C18 C13 C14 C15 175.2(4)
Ru2 C13 C14 C15 -56.2(3)
C12 C13 C14 C19 -165.9(4)
C18 C13 C14 C19 5.8(7)
Ru2 C13 C14 C19 134.4(4)
C12 C13 C14 Ru2 59.8(3)
C18 C13 C14 Ru2 -128.6(5)
C13 C14 C15 C11 -4.2(4)
C19 C14 C15 C11 165.0(4)
Ru2 C14 C15 C11 -62.4(2)
C13 C14 C15 C20 -175.4(4)
C19 C14 C15 C20 -6.2(6)
Ru2 C14 C15 C20 126.5(4)
C13 C14 C15 Ru2 58.2(3)
C19 C14 C15 Ru2 -132.6(4)
C12 C11 C15 C14 3.2(4)
C16 C11 C15 C14 -171.2(4)
Ru2 C11 C15 C14 67.9(3)
C12 C11 C15 C20 174.3(3)
C16 C11 C15 C20 -0.2(7)
Ru2 C11 C15 C20 -121.1(4)
C12 C11 C15 Ru2 -64.6(3)
C16 C11 C15 Ru2 120.9(5)
C25 P1 C21 C23 161.3(2)
Ru1 P1 C21 C23 -50.9(2)
C25 P1 C21 C24 -80.2(3)
Ru1 P1 C21 C24 67.6(3)
C25 P1 C21 C22 44.1(3)
Ru1 P1 C21 C22 -168.1(2)
C33 P2 C29 C31 -169.6(2)
Pt1 P2 C29 C31 -36.1(3)
Ru2 P2 C29 C31 56.2(3)
C33 P2 C29 C32 -52.8(3)
Pt1 P2 C29 C32 80.8(2)
Ru2 P2 C29 C32 173.1(2)
C33 P2 C29 C30 70.7(3)
Pt1 P2 C29 C30 -155.7(2)
Ru2 P2 C29 C30 -63.4(3)
